data_4318527
loop_
_publ_author_name
'Magdalena M. Makowska-Grzyska'
'Peter C. Jeppson'
'Russell A. Allred'
'Atta M. Arif'
'Lisa M. Berreau'

_publ_section_title
;
 Modeling Substrate- and Inhibitor-Bound Forms of Liver Alcohol
 Dehydrogenase: Chemistry of Mononuclear Nitrogen/Sulfur-Ligated Zinc
 Alcohol, Formamide, and Sulfoxide Complexes
;
_journal_name_full 'Inorganic Chemistry'
_journal_page_first 4872
_journal_page_last 4887
_journal_paper_doi 10.1021/ic0255609
_journal_volume 41
_journal_year 2002
_chemical_formula_sum 'C16 H33 Cl2 N3 O10 S4 Zn'
_chemical_formula_weight 691.96
_chemical_name_systematic
;
 ?
;
_space_group_IT_number 9
_symmetry_cell_setting monoclinic
_symmetry_space_group_name_Hall 'C -2yc'
_symmetry_space_group_name_H-M 'C 1 c 1'
_atom_sites_solution_hydrogens geom
_atom_sites_solution_primary direct
_atom_sites_solution_secondary difmap
_audit_conform_dict_location ftp://ftp.iucr.org/cifdics/cif_core.dic
_audit_conform_dict_name cif_core.dic
_audit_conform_dict_version 2.1
_audit_creation_date 2000-09-29T11:52:23-00:00
_audit_creation_method 'WinGX routine CIF_UPDATE'
_cell_angle_alpha 90
_cell_angle_beta 100.0831(16)
_cell_angle_gamma 90
_cell_formula_units_Z 4
_cell_length_a 10.6428(2)
_cell_length_b 19.2827(6)
_cell_length_c 14.0580(4)
_cell_measurement_reflns_used 17248
_cell_measurement_temperature 200.0(10)
_cell_measurement_theta_max 27.48
_cell_measurement_theta_min 1.02
_cell_volume 2840.45(13)
_computing_cell_refinement DENZO-SMN
_computing_data_collection 'Nonius COLLECT'
_computing_data_reduction DENZO-SMN
_computing_molecular_graphics 'WinGX, Ortep3'
_computing_structure_refinement 'SHELXL-97 (Sheldrick, 1997)'
_computing_structure_solution SIR97
_diffrn_ambient_temperature 200.0(10)
_diffrn_measured_fraction_theta_full 0.991
_diffrn_measured_fraction_theta_max 0.991
_diffrn_measurement_device_type 'Nonius KappaCCD Diffractometer'
_diffrn_measurement_method 'Phi plus Omega'
_diffrn_radiation_monochromator graphite
_diffrn_radiation_type MoK\a
_diffrn_radiation_wavelength 0.71073
_diffrn_reflns_av_R_equivalents 0.0514
_diffrn_reflns_av_unetI/netI 0.0384
_diffrn_reflns_limit_h_max 13
_diffrn_reflns_limit_h_min -13
_diffrn_reflns_limit_k_max 24
_diffrn_reflns_limit_k_min -23
_diffrn_reflns_limit_l_max 18
_diffrn_reflns_limit_l_min -18
_diffrn_reflns_number 5580
_diffrn_reflns_theta_full 27.51
_diffrn_reflns_theta_max 27.51
_diffrn_reflns_theta_min 3.87
_diffrn_standards_decay_% <2.0
_exptl_absorpt_coefficient_mu 1.399
_exptl_absorpt_correction_T_max 0.8728
_exptl_absorpt_correction_T_min 0.6554
_exptl_absorpt_correction_type multi-scan
_exptl_absorpt_process_details 'DENZO-SMN (Otwinowski & Minor, 1997)'
_exptl_crystal_colour colorless
_exptl_crystal_density_diffrn 1.618
_exptl_crystal_density_method 'not measured'
_exptl_crystal_description plate
_exptl_crystal_F_000 1432
_exptl_crystal_size_max 0.33
_exptl_crystal_size_mid 0.25
_exptl_crystal_size_min 0.1
_refine_diff_density_max 0.532
_refine_diff_density_min -0.471
_refine_diff_density_rms 0.064
_refine_ls_abs_structure_details 'Flack H D (1983), Acta Cryst. A39, 876-881'
_refine_ls_abs_structure_Flack 0.491(10)
_refine_ls_extinction_method none
_refine_ls_goodness_of_fit_ref 1.058
_refine_ls_hydrogen_treatment mixed
_refine_ls_matrix_type full
_refine_ls_number_parameters 340
_refine_ls_number_reflns 5579
_refine_ls_number_restraints 2
_refine_ls_restrained_S_all 1.058
_refine_ls_R_factor_all 0.0375
_refine_ls_R_factor_gt 0.0341
_refine_ls_shift/su_max 0.001
_refine_ls_shift/su_mean 0
_refine_ls_structure_factor_coef Fsqd
_refine_ls_weighting_details 'calc w=1/[\s^2^(Fo^2^)+(0.0268P)^2^+5.5461P] where P=(Fo^2^+2Fc^2^)/3'
_refine_ls_weighting_scheme calc
_refine_ls_wR_factor_gt 0.0788
_refine_ls_wR_factor_ref 0.081
_reflns_number_gt 5290
_reflns_number_total 5579
_reflns_threshold_expression >2sigma(I)
_cod_data_source_file ic0255609_s2_5.cif
_cod_data_source_block shelxl
_cod_depositor_comments
;
The following automatic conversions were performed:

'_exptl_absorpt_correction_type' value 'Multi-scan' changed to
'multi-scan' according to the built-in table from CIF Core dictionary
named 'cif_core.dic' version 2.4.1 from 2010-06-29.

Automatic conversion script
Id: cif_fix_values 1646 2011-03-28 12:23:43Z adriana 
;
_cod_original_sg_symbol_H-M 'P 21/c'
_cod_database_code 4318527

loop_
_symmetry_equiv_pos_as_xyz
'x, y, z'
'x, -y, z+1/2'
'x+1/2, y+1/2, z'
'x+1/2, -y+1/2, z+1/2'

loop_
_atom_site_label
_atom_site_type_symbol
_atom_site_fract_x
_atom_site_fract_y
_atom_site_fract_z
_atom_site_U_iso_or_equiv
_atom_site_adp_type
_atom_site_occupancy
_atom_site_symmetry_multiplicity
_atom_site_calc_flag
_atom_site_refinement_flags
_atom_site_disorder_assembly
_atom_site_disorder_group
Zn1 Zn 0.78921(3) 0.149780(19) 0.45710(3) 0.02339(9) Uani 1 1 d . . .
Cl1 Cl 0.24807(8) 0.02836(5) 0.20895(7) 0.0352(2) Uani 1 1 d . . .
Cl4 Cl 0.25193(8) 0.27464(5) 0.35362(6) 0.03108(18) Uani 1 1 d . . .
S1 S 0.72406(10) 0.01464(5) 0.46238(8) 0.0406(2) Uani 1 1 d . . .
S2 S 0.93001(9) 0.16907(5) 0.61569(6) 0.03057(19) Uani 1 1 d . . .
S3 S 0.57227(10) 0.13780(7) 0.58762(8) 0.0465(3) Uani 1 1 d . . .
S4 S 0.77889(12) 0.31671(6) 0.39626(8) 0.0525(3) Uani 1 1 d . . .
O1 O 0.6193(2) 0.17049(14) 0.50149(19) 0.0307(5) Uani 1 1 d . . .
O2 O 0.8424(2) 0.25917(12) 0.45866(19) 0.0328(5) Uani 1 1 d . . .
O3 O 0.2488(4) 0.2442(2) 0.2606(3) 0.0737(12) Uani 1 1 d . . .
O4 O 0.1325(3) 0.3056(2) 0.3593(3) 0.0646(10) Uani 1 1 d . . .
O5 O 0.2717(4) 0.2201(2) 0.4213(3) 0.0838(13) Uani 1 1 d . . .
O6 O 0.3520(4) 0.3216(3) 0.3769(5) 0.111(2) Uani 1 1 d . . .
O7 O 0.1245(3) 0.04944(18) 0.1591(3) 0.0564(8) Uani 1 1 d . . .
O8 O 0.2606(4) 0.04565(19) 0.3088(2) 0.0622(9) Uani 1 1 d . . .
O9 O 0.2608(3) -0.04622(17) 0.2002(3) 0.0533(8) Uani 1 1 d . . .
O10 O 0.3451(3) 0.0619(2) 0.1674(3) 0.0658(10) Uani 1 1 d . . .
N1 N 0.5240(3) 0.1777(2) 0.2978(3) 0.0415(8) Uani 1 1 d . . .
H1A H 0.537(5) 0.188(3) 0.363(5) 0.067(17) Uiso 1 1 d . . .
H1B H 0.450(7) 0.177(3) 0.271(5) 0.074(18) Uiso 1 1 d . . .
N2 N 0.7397(3) 0.15777(14) 0.3084(2) 0.0238(6) Uani 1 1 d . . .
N3 N 0.9595(3) 0.10045(14) 0.41508(19) 0.0235(6) Uani 1 1 d . . .
C1 C 0.6233(3) 0.16594(18) 0.2536(3) 0.0291(7) Uani 1 1 d . . .
C2 C 0.6077(4) 0.1625(2) 0.1511(3) 0.0371(9) Uani 1 1 d . . .
H2 H 0.5256 0.1687 0.1128 0.045 Uiso 1 1 calc R . .
C3 C 0.7093(4) 0.1505(2) 0.1089(3) 0.0386(9) Uani 1 1 d . . .
H3 H 0.6988 0.1467 0.0406 0.046 Uiso 1 1 calc R . .
C4 C 0.8306(4) 0.1435(2) 0.1653(3) 0.0357(9) Uani 1 1 d . . .
H4 H 0.9032 0.1357 0.1358 0.043 Uiso 1 1 calc R . .
C5 C 0.8431(3) 0.14810(17) 0.2635(2) 0.0261(7) Uani 1 1 d . . .
C6 C 0.9704(3) 0.14433(19) 0.3303(3) 0.0283(8) Uani 1 1 d . . .
H6A H 1.0351 0.1245 0.2954 0.034 Uiso 1 1 calc R . .
H6B H 0.9983 0.1916 0.3522 0.034 Uiso 1 1 calc R . .
C7 C 0.9421(4) 0.02724(18) 0.3827(3) 0.0310(8) Uani 1 1 d . . .
H7A H 1.0263 0.0073 0.3776 0.037 Uiso 1 1 calc R . .
H7B H 0.8887 0.0261 0.3175 0.037 Uiso 1 1 calc R . .
C8 C 0.8800(4) -0.0173(2) 0.4503(3) 0.0359(8) Uani 1 1 d . . .
H8A H 0.9353 -0.0182 0.5147 0.043 Uiso 1 1 calc R . .
H8B H 0.872 -0.0654 0.4254 0.043 Uiso 1 1 calc R . .
C9 C 0.6354(4) -0.0038(3) 0.3432(4) 0.0544(12) Uani 1 1 d . . .
H9A H 0.6715 0.0228 0.295 0.082 Uiso 1 1 calc R . .
H9B H 0.5458 0.0092 0.3403 0.082 Uiso 1 1 calc R . .
H9C H 0.6409 -0.0535 0.3296 0.082 Uiso 1 1 calc R . .
C10 C 1.0739(3) 0.10549(19) 0.4916(3) 0.0292(7) Uani 1 1 d . . .
H10A H 1.1503 0.1099 0.4608 0.035 Uiso 1 1 calc R . .
H10B H 1.0824 0.062 0.5296 0.035 Uiso 1 1 calc R . .
C11 C 1.0705(3) 0.1661(2) 0.5596(3) 0.0301(8) Uani 1 1 d . . .
H11A H 1.0754 0.2097 0.5233 0.036 Uiso 1 1 calc R . .
H11B H 1.1469 0.1638 0.611 0.036 Uiso 1 1 calc R . .
C12 C 0.9457(5) 0.0923(3) 0.6894(3) 0.0512(11) Uani 1 1 d . . .
H12A H 0.944 0.0513 0.6481 0.077 Uiso 1 1 calc R . .
H12B H 0.8748 0.09 0.7254 0.077 Uiso 1 1 calc R . .
H12C H 1.0267 0.0939 0.7348 0.077 Uiso 1 1 calc R . .
C13 C 0.4433(5) 0.0831(3) 0.5356(5) 0.0726(17) Uani 1 1 d . . .
H13A H 0.3897 0.1075 0.4822 0.109 Uiso 1 1 calc R . .
H13B H 0.3922 0.071 0.5848 0.109 Uiso 1 1 calc R . .
H13C H 0.4772 0.0407 0.5112 0.109 Uiso 1 1 calc R . .
C14 C 0.4813(5) 0.2046(4) 0.6304(4) 0.077(2) Uani 1 1 d . . .
H14A H 0.5363 0.2448 0.6499 0.115 Uiso 1 1 calc R . .
H14B H 0.4462 0.1876 0.686 0.115 Uiso 1 1 calc R . .
H14C H 0.4114 0.2183 0.5788 0.115 Uiso 1 1 calc R . .
C15 C 0.6542(6) 0.3465(3) 0.4558(8) 0.108(3) Uani 1 1 d . . .
H15A H 0.5889 0.3103 0.4531 0.162 Uiso 1 1 calc R . .
H15B H 0.6157 0.3884 0.4236 0.162 Uiso 1 1 calc R . .
H15C H 0.6893 0.3571 0.5234 0.162 Uiso 1 1 calc R . .
C16 C 0.8820(5) 0.3893(2) 0.4239(4) 0.0547(12) Uani 1 1 d . . .
H16A H 0.9006 0.3961 0.494 0.082 Uiso 1 1 calc R . .
H16B H 0.8403 0.4309 0.3929 0.082 Uiso 1 1 calc R . .
H16C H 0.9617 0.3809 0.3999 0.082 Uiso 1 1 calc R . .

loop_
_atom_site_aniso_label
_atom_site_aniso_U_11
_atom_site_aniso_U_22
_atom_site_aniso_U_33
_atom_site_aniso_U_23
_atom_site_aniso_U_13
_atom_site_aniso_U_12
Zn1 0.02008(17) 0.02399(18) 0.02682(18) 0.00027(16) 0.00611(12) 0.00161(16)
Cl1 0.0294(4) 0.0394(5) 0.0368(5) -0.0065(4) 0.0057(3) -0.0029(4)
Cl4 0.0274(4) 0.0293(4) 0.0374(4) 0.0012(3) 0.0083(3) -0.0023(3)
S1 0.0380(5) 0.0275(5) 0.0600(6) 0.0073(4) 0.0189(4) -0.0016(4)
S2 0.0313(4) 0.0327(5) 0.0278(4) -0.0010(4) 0.0054(3) 0.0065(4)
S3 0.0322(5) 0.0729(8) 0.0366(5) 0.0134(5) 0.0128(4) 0.0176(5)
S4 0.0721(8) 0.0260(5) 0.0475(6) -0.0029(4) -0.0221(5) 0.0084(5)
O1 0.0215(12) 0.0338(14) 0.0380(14) 0.0022(11) 0.0082(10) 0.0027(10)
O2 0.0351(13) 0.0210(12) 0.0417(14) 0.0021(10) 0.0050(10) 0.0019(10)
O3 0.060(2) 0.109(3) 0.051(2) -0.023(2) 0.0078(16) 0.023(2)
O4 0.0401(18) 0.075(3) 0.078(2) -0.0216(19) 0.0078(15) 0.0232(18)
O5 0.095(3) 0.078(3) 0.073(3) 0.041(2) 0.000(2) 0.003(2)
O6 0.062(3) 0.068(3) 0.205(6) -0.048(3) 0.033(3) -0.043(2)
O7 0.0370(16) 0.054(2) 0.073(2) 0.0015(16) -0.0064(14) 0.0038(15)
O8 0.084(3) 0.065(2) 0.0379(17) -0.0122(15) 0.0097(16) 0.016(2)
O9 0.0555(19) 0.0384(17) 0.065(2) -0.0108(15) 0.0084(15) 0.0036(16)
O10 0.051(2) 0.076(3) 0.075(2) 0.0013(19) 0.0230(17) -0.0191(18)
N1 0.0246(17) 0.059(2) 0.039(2) -0.0059(16) 0.0009(14) 0.0100(16)
N2 0.0235(14) 0.0189(13) 0.0290(14) -0.0012(11) 0.0044(11) 0.0001(11)
N3 0.0218(13) 0.0196(14) 0.0297(14) -0.0012(11) 0.0061(10) 0.0035(11)
C1 0.0284(18) 0.0238(18) 0.0334(18) 0.0016(14) 0.0003(13) -0.0011(14)
C2 0.043(2) 0.034(2) 0.0295(19) -0.0017(15) -0.0069(15) 0.0024(17)
C3 0.057(3) 0.033(2) 0.0245(18) 0.0007(14) 0.0031(16) 0.0004(18)
C4 0.044(2) 0.032(2) 0.034(2) -0.0016(14) 0.0145(16) 0.0006(16)
C5 0.0319(18) 0.0216(17) 0.0257(16) 0.0000(12) 0.0077(13) -0.0033(13)
C6 0.0258(18) 0.0313(19) 0.0302(18) -0.0007(14) 0.0113(14) -0.0034(14)
C7 0.0330(19) 0.0227(18) 0.0386(19) -0.0068(14) 0.0094(14) 0.0051(15)
C8 0.041(2) 0.0222(18) 0.045(2) 0.0030(15) 0.0084(16) 0.0026(16)
C9 0.036(2) 0.037(2) 0.085(4) 0.003(2) -0.004(2) -0.0116(19)
C10 0.0225(16) 0.0320(19) 0.0328(18) -0.0002(14) 0.0042(13) 0.0055(14)
C11 0.0234(17) 0.032(2) 0.0341(19) -0.0032(14) 0.0033(13) -0.0018(14)
C12 0.063(3) 0.052(3) 0.041(2) 0.0176(19) 0.015(2) 0.018(2)
C13 0.041(3) 0.069(4) 0.116(5) 0.014(3) 0.036(3) -0.010(3)
C14 0.054(3) 0.135(6) 0.041(3) -0.019(3) 0.007(2) 0.046(4)
C15 0.038(3) 0.046(3) 0.239(11) -0.020(4) 0.020(4) 0.013(3)
C16 0.067(3) 0.027(2) 0.070(3) 0.014(2) 0.012(2) 0.001(2)

loop_
_atom_type_symbol
_atom_type_description
_atom_type_scat_dispersion_real
_atom_type_scat_dispersion_imag
_atom_type_scat_source
C C 0.0033 0.0016 'International Tables Vol C Tables 4.2.6.8 and 6.1.1.4'
H H 0 0 'International Tables Vol C Tables 4.2.6.8 and 6.1.1.4'
N N 0.0061 0.0033 'International Tables Vol C Tables 4.2.6.8 and 6.1.1.4'
O O 0.0106 0.006 'International Tables Vol C Tables 4.2.6.8 and 6.1.1.4'
S S 0.1246 0.1234 'International Tables Vol C Tables 4.2.6.8 and 6.1.1.4'
Cl Cl 0.1484 0.1585 'International Tables Vol C Tables 4.2.6.8 and 6.1.1.4'
Zn Zn 0.2839 1.4301 'International Tables Vol C Tables 4.2.6.8 and 6.1.1.4'

loop_
_geom_angle_atom_site_label_1
_geom_angle_atom_site_label_2
_geom_angle_atom_site_label_3
_geom_angle
_geom_angle_site_symmetry_1
_geom_angle_site_symmetry_3
_geom_angle_publ_flag
O1 Zn1 N2 102.16(11) . . ?
O1 Zn1 O2 92.84(10) . . ?
N2 Zn1 O2 87.59(10) . . ?
O1 Zn1 N3 165.78(10) . . ?
N2 Zn1 N3 80.68(10) . . ?
O2 Zn1 N3 101.23(10) . . ?
O1 Zn1 S2 97.07(8) . . ?
N2 Zn1 S2 154.28(8) . . ?
O2 Zn1 S2 74.46(7) . . ?
N3 Zn1 S2 84.87(7) . . ?
O1 Zn1 S1 86.29(8) . . ?
N2 Zn1 S1 94.49(8) . . ?
O2 Zn1 S1 177.87(8) . . ?
N3 Zn1 S1 79.58(8) . . ?
S2 Zn1 S1 103.71(4) . . ?
O10 Cl1 O8 110.3(2) . . ?
O10 Cl1 O7 109.8(2) . . ?
O8 Cl1 O7 109.5(2) . . ?
O10 Cl1 O9 109.3(2) . . ?
O8 Cl1 O9 108.7(2) . . ?
O7 Cl1 O9 109.3(2) . . ?
O6 Cl4 O5 108.0(3) . . ?
O6 Cl4 O4 111.6(3) . . ?
O5 Cl4 O4 107.8(3) . . ?
O6 Cl4 O3 112.1(3) . . ?
O5 Cl4 O3 106.8(3) . . ?
O4 Cl4 O3 110.3(2) . . ?
C8 S1 C9 100.6(2) . . ?
C8 S1 Zn1 94.71(12) . . ?
C9 S1 Zn1 105.04(16) . . ?
C12 S2 C11 103.0(2) . . ?
C12 S2 Zn1 111.97(18) . . ?
C11 S2 Zn1 91.08(12) . . ?
O1 S3 C14 104.0(3) . . ?
O1 S3 C13 104.8(2) . . ?
C14 S3 C13 98.2(3) . . ?
O2 S4 C16 104.91(19) . . ?
O2 S4 C15 105.0(3) . . ?
C16 S4 C15 97.2(3) . . ?
S3 O1 Zn1 126.14(15) . . ?
S4 O2 Zn1 128.29(16) . . ?
C1 N1 H1A 121(4) . . ?
C1 N1 H1B 124(4) . . ?
H1A N1 H1B 115(6) . . ?
C1 N2 C5 118.9(3) . . ?
C1 N2 Zn1 129.1(2) . . ?
C5 N2 Zn1 111.8(2) . . ?
C10 N3 C6 112.1(3) . . ?
C10 N3 C7 109.2(3) . . ?
C6 N3 C7 108.6(3) . . ?
C10 N3 Zn1 112.7(2) . . ?
C6 N3 Zn1 98.75(19) . . ?
C7 N3 Zn1 115.2(2) . . ?
N1 C1 N2 118.5(3) . . ?
N1 C1 C2 121.1(4) . . ?
N2 C1 C2 120.4(3) . . ?
C3 C2 C1 119.7(4) . . ?
C3 C2 H2 120.2 . . ?
C1 C2 H2 120.2 . . ?
C2 C3 C4 120.1(4) . . ?
C2 C3 H3 119.9 . . ?
C4 C3 H3 119.9 . . ?
C5 C4 C3 118.9(4) . . ?
C5 C4 H4 120.6 . . ?
C3 C4 H4 120.6 . . ?
C4 C5 N2 122.0(3) . . ?
C4 C5 C6 122.9(3) . . ?
N2 C5 C6 115.1(3) . . ?
N3 C6 C5 109.9(3) . . ?
N3 C6 H6A 109.7 . . ?
C5 C6 H6A 109.7 . . ?
N3 C6 H6B 109.7 . . ?
C5 C6 H6B 109.7 . . ?
H6A C6 H6B 108.2 . . ?
N3 C7 C8 113.0(3) . . ?
N3 C7 H7A 109 . . ?
C8 C7 H7A 109 . . ?
N3 C7 H7B 109 . . ?
C8 C7 H7B 109 . . ?
H7A C7 H7B 107.8 . . ?
C7 C8 S1 112.0(3) . . ?
C7 C8 H8A 109.2 . . ?
S1 C8 H8A 109.2 . . ?
C7 C8 H8B 109.2 . . ?
S1 C8 H8B 109.2 . . ?
H8A C8 H8B 107.9 . . ?
S1 C9 H9A 109.5 . . ?
S1 C9 H9B 109.5 . . ?
H9A C9 H9B 109.5 . . ?
S1 C9 H9C 109.5 . . ?
H9A C9 H9C 109.5 . . ?
H9B C9 H9C 109.5 . . ?
N3 C10 C11 113.7(3) . . ?
N3 C10 H10A 108.8 . . ?
C11 C10 H10A 108.8 . . ?
N3 C10 H10B 108.8 . . ?
C11 C10 H10B 108.8 . . ?
H10A C10 H10B 107.7 . . ?
C10 C11 S2 114.4(3) . . ?
C10 C11 H11A 108.7 . . ?
S2 C11 H11A 108.7 . . ?
C10 C11 H11B 108.7 . . ?
S2 C11 H11B 108.7 . . ?
H11A C11 H11B 107.6 . . ?
S2 C12 H12A 109.5 . . ?
S2 C12 H12B 109.5 . . ?
H12A C12 H12B 109.5 . . ?
S2 C12 H12C 109.5 . . ?
H12A C12 H12C 109.5 . . ?
H12B C12 H12C 109.5 . . ?
S3 C13 H13A 109.5 . . ?
S3 C13 H13B 109.5 . . ?
H13A C13 H13B 109.5 . . ?
S3 C13 H13C 109.5 . . ?
H13A C13 H13C 109.5 . . ?
H13B C13 H13C 109.5 . . ?
S3 C14 H14A 109.5 . . ?
S3 C14 H14B 109.5 . . ?
H14A C14 H14B 109.5 . . ?
S3 C14 H14C 109.5 . . ?
H14A C14 H14C 109.5 . . ?
H14B C14 H14C 109.5 . . ?
S4 C15 H15A 109.5 . . ?
S4 C15 H15B 109.5 . . ?
H15A C15 H15B 109.5 . . ?
S4 C15 H15C 109.5 . . ?
H15A C15 H15C 109.5 . . ?
H15B C15 H15C 109.5 . . ?
S4 C16 H16A 109.5 . . ?
S4 C16 H16B 109.5 . . ?
H16A C16 H16B 109.5 . . ?
S4 C16 H16C 109.5 . . ?
H16A C16 H16C 109.5 . . ?
H16B C16 H16C 109.5 . . ?

loop_
_geom_bond_atom_site_label_1
_geom_bond_atom_site_label_2
_geom_bond_distance
_geom_bond_site_symmetry_2
_geom_bond_publ_flag
Zn1 O1 2.053(2) . ?
Zn1 N2 2.070(3) . ?
Zn1 O2 2.183(2) . ?
Zn1 N3 2.217(3) . ?
Zn1 S2 2.4869(10) . ?
Zn1 S1 2.7008(11) . ?
Cl1 O10 1.427(3) . ?
Cl1 O8 1.427(3) . ?
Cl1 O7 1.436(3) . ?
Cl1 O9 1.452(3) . ?
Cl4 O6 1.393(4) . ?
Cl4 O5 1.409(4) . ?
Cl4 O4 1.419(3) . ?
Cl4 O3 1.429(3) . ?
S1 C8 1.806(4) . ?
S1 C9 1.809(5) . ?
S2 C12 1.797(4) . ?
S2 C11 1.809(4) . ?
S3 O1 1.525(3) . ?
S3 C14 1.778(5) . ?
S3 C13 1.783(6) . ?
S4 O2 1.500(3) . ?
S4 C16 1.779(5) . ?
S4 C15 1.784(7) . ?
N1 C1 1.336(5) . ?
N1 H1A 0.93(6) . ?
N1 H1B 0.81(7) . ?
N2 C1 1.349(5) . ?
N2 C5 1.374(4) . ?
N3 C10 1.480(4) . ?
N3 C6 1.483(4) . ?
N3 C7 1.485(4) . ?
C1 C2 1.423(5) . ?
C2 C3 1.342(6) . ?
C2 H2 0.95 . ?
C3 C4 1.399(6) . ?
C3 H3 0.95 . ?
C4 C5 1.366(5) . ?
C4 H4 0.95 . ?
C5 C6 1.509(5) . ?
C6 H6A 0.99 . ?
C6 H6B 0.99 . ?
C7 C8 1.516(5) . ?
C7 H7A 0.99 . ?
C7 H7B 0.99 . ?
C8 H8A 0.99 . ?
C8 H8B 0.99 . ?
C9 H9A 0.98 . ?
C9 H9B 0.98 . ?
C9 H9C 0.98 . ?
C10 C11 1.514(5) . ?
C10 H10A 0.99 . ?
C10 H10B 0.99 . ?
C11 H11A 0.99 . ?
C11 H11B 0.99 . ?
C12 H12A 0.98 . ?
C12 H12B 0.98 . ?
C12 H12C 0.98 . ?
C13 H13A 0.98 . ?
C13 H13B 0.98 . ?
C13 H13C 0.98 . ?
C14 H14A 0.98 . ?
C14 H14B 0.98 . ?
C14 H14C 0.98 . ?
C15 H15A 0.98 . ?
C15 H15B 0.98 . ?
C15 H15C 0.98 . ?
C16 H16A 0.98 . ?
C16 H16B 0.98 . ?
C16 H16C 0.98 . ?

loop_
_geom_hbond_atom_site_label_D
_geom_hbond_atom_site_label_H
_geom_hbond_atom_site_label_A
_geom_hbond_distance_DH
_geom_hbond_distance_HA
_geom_hbond_distance_DA
_geom_hbond_angle_DHA
_geom_hbond_site_symmetry_A
N1 H1A O1 0.93(6) 2.01(6) 2.868(5) 152(5) .
N1 H1B O3 0.81(7) 2.48(7) 3.157(5) 141(6) .

loop_
_geom_torsion_atom_site_label_1
_geom_torsion_atom_site_label_2
_geom_torsion_atom_site_label_3
_geom_torsion_atom_site_label_4
_geom_torsion
_geom_torsion_site_symmetry_1
_geom_torsion_site_symmetry_2
_geom_torsion_site_symmetry_3
_geom_torsion_site_symmetry_4
_geom_torsion_publ_flag
O1 Zn1 S1 C8 -168.10(16) . . . . ?
N2 Zn1 S1 C8 89.97(16) . . . . ?
O2 Zn1 S1 C8 -102(2) . . . . ?
N3 Zn1 S1 C8 10.32(15) . . . . ?
S2 Zn1 S1 C8 -71.73(14) . . . . ?
O1 Zn1 S1 C9 89.55(19) . . . . ?
N2 Zn1 S1 C9 -12.4(2) . . . . ?
O2 Zn1 S1 C9 155(2) . . . . ?
N3 Zn1 S1 C9 -92.03(19) . . . . ?
S2 Zn1 S1 C9 -174.07(18) . . . . ?
O1 Zn1 S2 C12 86.05(19) . . . . ?
N2 Zn1 S2 C12 -135.7(2) . . . . ?
O2 Zn1 S2 C12 177.04(19) . . . . ?
N3 Zn1 S2 C12 -79.78(18) . . . . ?
S1 Zn1 S2 C12 -1.84(17) . . . . ?
O1 Zn1 S2 C11 -169.49(15) . . . . ?
N2 Zn1 S2 C11 -31.2(2) . . . . ?
O2 Zn1 S2 C11 -78.50(15) . . . . ?
N3 Zn1 S2 C11 24.67(15) . . . . ?
S1 Zn1 S2 C11 102.62(13) . . . . ?
C14 S3 O1 Zn1 147.6(2) . . . . ?
C13 S3 O1 Zn1 -109.9(3) . . . . ?
N2 Zn1 O1 S3 145.10(19) . . . . ?
O2 Zn1 O1 S3 -126.8(2) . . . . ?
N3 Zn1 O1 S3 45.0(5) . . . . ?
S2 Zn1 O1 S3 -52.1(2) . . . . ?
S1 Zn1 O1 S3 51.29(19) . . . . ?
C16 S4 O2 Zn1 -172.5(2) . . . . ?
C15 S4 O2 Zn1 85.6(3) . . . . ?
O1 Zn1 O2 S4 -65.3(2) . . . . ?
N2 Zn1 O2 S4 36.7(2) . . . . ?
N3 Zn1 O2 S4 116.7(2) . . . . ?
S2 Zn1 O2 S4 -161.9(2) . . . . ?
S1 Zn1 O2 S4 -131.1(19) . . . . ?
O1 Zn1 N2 C1 -7.3(3) . . . . ?
O2 Zn1 N2 C1 -99.6(3) . . . . ?
N3 Zn1 N2 C1 158.6(3) . . . . ?
S2 Zn1 N2 C1 -144.8(2) . . . . ?
S1 Zn1 N2 C1 79.9(3) . . . . ?
O1 Zn1 N2 C5 177.7(2) . . . . ?
O2 Zn1 N2 C5 85.3(2) . . . . ?
N3 Zn1 N2 C5 -16.5(2) . . . . ?
S2 Zn1 N2 C5 40.2(3) . . . . ?
S1 Zn1 N2 C5 -95.1(2) . . . . ?
O1 Zn1 N3 C10 -102.6(5) . . . . ?
N2 Zn1 N3 C10 154.6(2) . . . . ?
O2 Zn1 N3 C10 69.0(2) . . . . ?
S2 Zn1 N3 C10 -4.0(2) . . . . ?
S1 Zn1 N3 C10 -109.0(2) . . . . ?
O1 Zn1 N3 C6 138.9(4) . . . . ?
N2 Zn1 N3 C6 36.1(2) . . . . ?
O2 Zn1 N3 C6 -49.5(2) . . . . ?
S2 Zn1 N3 C6 -122.52(19) . . . . ?
S1 Zn1 N3 C6 132.5(2) . . . . ?
O1 Zn1 N3 C7 23.5(5) . . . . ?
N2 Zn1 N3 C7 -79.3(2) . . . . ?
O2 Zn1 N3 C7 -164.9(2) . . . . ?
S2 Zn1 N3 C7 122.1(2) . . . . ?
S1 Zn1 N3 C7 17.1(2) . . . . ?
C5 N2 C1 N1 -177.7(3) . . . . ?
Zn1 N2 C1 N1 7.5(5) . . . . ?
C5 N2 C1 C2 1.8(5) . . . . ?
Zn1 N2 C1 C2 -172.9(3) . . . . ?
N1 C1 C2 C3 -179.9(4) . . . . ?
N2 C1 C2 C3 0.6(6) . . . . ?
C1 C2 C3 C4 -2.0(6) . . . . ?
C2 C3 C4 C5 1.0(6) . . . . ?
C3 C4 C5 N2 1.5(5) . . . . ?
C3 C4 C5 C6 -177.3(3) . . . . ?
C1 N2 C5 C4 -2.9(5) . . . . ?
Zn1 N2 C5 C4 172.7(3) . . . . ?
C1 N2 C5 C6 176.0(3) . . . . ?
Zn1 N2 C5 C6 -8.4(3) . . . . ?
C10 N3 C6 C5 -169.2(3) . . . . ?
C7 N3 C6 C5 70.1(3) . . . . ?
Zn1 N3 C6 C5 -50.3(3) . . . . ?
C4 C5 C6 N3 -137.6(3) . . . . ?
N2 C5 C6 N3 43.5(4) . . . . ?
C10 N3 C7 C8 79.8(4) . . . . ?
C6 N3 C7 C8 -157.7(3) . . . . ?
Zn1 N3 C7 C8 -48.1(4) . . . . ?
N3 C7 C8 S1 59.6(4) . . . . ?
C9 S1 C8 C7 69.1(3) . . . . ?
Zn1 S1 C8 C7 -37.1(3) . . . . ?
C6 N3 C10 C11 85.3(4) . . . . ?
C7 N3 C10 C11 -154.3(3) . . . . ?
Zn1 N3 C10 C11 -25.0(4) . . . . ?
N3 C10 C11 S2 54.4(4) . . . . ?
C12 S2 C11 C10 65.1(3) . . . . ?
Zn1 S2 C11 C10 -47.7(3) . . . . ?
